data_7152578
loop_
_publ_author_name
'Zhou, Wei'
'Zhang, Yicheng'
'Li, Pinhua'
'Wang, Lei'

_publ_section_title
;
 Synthesis of (Z)-3-aryloxy-acrylonitriles, (E)-3-aryloxy-acrylonitriles
 and 3-cyanobenzofurans through the sequential reactions of phenols with
 propiolonitriles.
;
_journal_issue 35
_journal_name_full 'Organic &amp; biomolecular chemistry'
_journal_page_first 7184
_journal_page_last 7196
_journal_paper_doi 10.1039/c2ob25969a
_journal_volume 10
_journal_year 2012
_chemical_formula_moiety 'C15 H8 N2 O3'
_chemical_formula_sum 'C15 H8 N2 O3'
_chemical_formula_weight 264.23
_chemical_name_systematic
;
?
;
_space_group_IT_number 14
_symmetry_cell_setting monoclinic
_symmetry_space_group_name_Hall '-P 2yn'
_symmetry_space_group_name_H-M 'P 1 21/n 1'
_atom_sites_solution_hydrogens geom
_atom_sites_solution_primary direct
_atom_sites_solution_secondary difmap
_audit_creation_method SHELXL-97
_cell_angle_alpha 90.00
_cell_angle_beta 101.186(5)
_cell_angle_gamma 90.00
_cell_formula_units_Z 4
_cell_length_a 8.6348(6)
_cell_length_b 14.4760(6)
_cell_length_c 10.0498(5)
_cell_measurement_temperature 293(2)
_cell_volume 1232.33(12)
_computing_cell_refinement 'Bruker SMART'
_computing_data_collection 'Bruker SMART APEX II'
_computing_data_reduction 'Bruker SAINT'
_computing_structure_refinement 'SHELXL-97 (Sheldrick, 2008)'
_computing_structure_solution 'SHELXS-97 (Sheldrick, 2008)'
_diffrn_ambient_temperature 293(2)
_diffrn_measured_fraction_theta_full 0.998
_diffrn_measured_fraction_theta_max 0.998
_diffrn_measurement_device_type 'Bruker APEX II area detector'
_diffrn_measurement_method '\w scans'
_diffrn_radiation_monochromator graphite
_diffrn_radiation_source 'fine-focus sealed tube'
_diffrn_radiation_type MoK\a
_diffrn_radiation_wavelength 0.71073
_diffrn_reflns_av_R_equivalents 0.0210
_diffrn_reflns_av_sigmaI/netI 0.0221
_diffrn_reflns_limit_h_max 9
_diffrn_reflns_limit_h_min -10
_diffrn_reflns_limit_k_max 15
_diffrn_reflns_limit_k_min -17
_diffrn_reflns_limit_l_max 12
_diffrn_reflns_limit_l_min -11
_diffrn_reflns_number 6833
_diffrn_reflns_theta_full 25.34
_diffrn_reflns_theta_max 25.34
_diffrn_reflns_theta_min 3.18
_exptl_absorpt_coefficient_mu 0.102
_exptl_absorpt_correction_T_max 0.9681
_exptl_absorpt_correction_T_min 0.9623
_exptl_absorpt_correction_type multi-scan
_exptl_absorpt_process_details SADABS
_exptl_crystal_colour colorless
_exptl_crystal_density_diffrn 1.424
_exptl_crystal_density_method 'not measured'
_exptl_crystal_description block
_exptl_crystal_F_000 544
_exptl_crystal_size_max 0.38
_exptl_crystal_size_mid 0.35
_exptl_crystal_size_min 0.32
_refine_diff_density_max 0.154
_refine_diff_density_min -0.167
_refine_diff_density_rms 0.028
_refine_ls_extinction_coef 0.0098(14)
_refine_ls_extinction_expression Fc^*^=kFc[1+0.001xFc^2^\l^3^/sin(2\q)]^-1/4^
_refine_ls_extinction_method SHELXL
_refine_ls_goodness_of_fit_ref 1.023
_refine_ls_hydrogen_treatment constr
_refine_ls_matrix_type full
_refine_ls_number_parameters 182
_refine_ls_number_reflns 2255
_refine_ls_number_restraints 0
_refine_ls_restrained_S_all 1.023
_refine_ls_R_factor_all 0.0555
_refine_ls_R_factor_gt 0.0378
_refine_ls_shift/su_max 0.000
_refine_ls_shift/su_mean 0.000
_refine_ls_structure_factor_coef Fsqd
_refine_ls_weighting_details 'calc w=1/[\s^2^(Fo^2^)+(0.0464P)^2^+0.1685P] where P=(Fo^2^+2Fc^2^)/3'
_refine_ls_weighting_scheme calc
_refine_ls_wR_factor_gt 0.0908
_refine_ls_wR_factor_ref 0.1010
_reflns_number_gt 1690
_reflns_number_total 2255
_reflns_threshold_expression >2sigma(I)
_cod_data_source_file c2ob25969a.txt
_cod_data_source_block 111205_smm
_cod_depositor_comments
;
The following automatic conversions were performed:

'_exptl_absorpt_correction_type' value 'Multi-scan' changed to
'multi-scan' according to
/home/saulius/struct/CIF-dictionaries/cif_core.dic dictionary named
'cif_core.dic' version 2.4.1 from 2010-06-29.

Automatic conversion script
Id: cif_fix_values 1891 2012-01-12 08:04:46Z andrius 
;
_cod_original_cell_volume 1232.34(12)
_cod_original_sg_symbol_H-M 'P 21/n'
_cod_database_code 7152578

loop_
_symmetry_equiv_pos_as_xyz
'x, y, z'
'-x+1/2, y+1/2, -z+1/2'
'-x, -y, -z'
'x-1/2, -y-1/2, z-1/2'

loop_
_atom_site_label
_atom_site_type_symbol
_atom_site_fract_x
_atom_site_fract_y
_atom_site_fract_z
_atom_site_U_iso_or_equiv
_atom_site_adp_type
_atom_site_occupancy
_atom_site_symmetry_multiplicity
_atom_site_calc_flag
_atom_site_refinement_flags
O3 O 0.95928(12) 0.23059(7) 0.37496(10) 0.0495(3) Uani 1 1 d .
O1 O 0.41096(17) -0.02290(9) 0.11437(15) 0.0803(4) Uani 1 1 d .
O2 O 0.29278(18) 0.10708(10) 0.0784(2) 0.1080(6) Uani 1 1 d .
N2 N 1.1039(2) -0.08162(11) 0.31835(19) 0.0832(6) Uani 1 1 d .
N1 N 0.40858(18) 0.06122(11) 0.12397(15) 0.0637(4) Uani 1 1 d .
C15 C 1.2810(2) 0.26994(11) 0.45216(15) 0.0522(4) Uani 1 1 d .
H15 H 1.2140 0.3172 0.4137 0.063 Uiso 1 1 calc R
C14 C 1.4349(2) 0.28970(12) 0.51263(16) 0.0586(5) Uani 1 1 d .
H14 H 1.4715 0.3502 0.5141 0.070 Uiso 1 1 calc R
C13 C 1.5347(2) 0.22052(13) 0.57078(17) 0.0634(5) Uani 1 1 d .
H13 H 1.6382 0.2342 0.6116 0.076 Uiso 1 1 calc R
C12 C 1.4807(2) 0.13074(13) 0.56837(18) 0.0659(5) Uani 1 1 d .
H12 H 1.5480 0.0840 0.6080 0.079 Uiso 1 1 calc R
C11 C 1.3283(2) 0.11002(12) 0.50776(17) 0.0591(5) Uani 1 1 d .
H11 H 1.2930 0.0493 0.5062 0.071 Uiso 1 1 calc R
C10 C 1.22611(19) 0.17946(10) 0.44864(14) 0.0465(4) Uani 1 1 d .
C7 C 1.06376(19) 0.15805(10) 0.38689(14) 0.0460(4) Uani 1 1 d .
C8 C 0.98704(19) 0.07955(10) 0.33469(15) 0.0470(4) Uani 1 1 d .
C5 C 0.82373(18) 0.10341(10) 0.28684(14) 0.0444(4) Uani 1 1 d .
C4 C 0.81422(19) 0.19729(10) 0.31356(14) 0.0454(4) Uani 1 1 d .
C3 C 0.6783(2) 0.24846(11) 0.28019(15) 0.0517(4) Uani 1 1 d .
H3 H 0.6762 0.3112 0.2996 0.062 Uiso 1 1 calc R
C2 C 0.5452(2) 0.20204(11) 0.21656(16) 0.0537(4) Uani 1 1 d .
H2 H 0.4503 0.2335 0.1909 0.064 Uiso 1 1 calc R
C1 C 0.55311(19) 0.10823(10) 0.19078(15) 0.0491(4) Uani 1 1 d .
C6 C 0.68934(19) 0.05672(11) 0.22382(15) 0.0495(4) Uani 1 1 d .
H6 H 0.6910 -0.0061 0.2048 0.059 Uiso 1 1 calc R
C9 C 1.0548(2) -0.00934(12) 0.32557(18) 0.0565(4) Uani 1 1 d .

loop_
_atom_site_aniso_label
_atom_site_aniso_U_11
_atom_site_aniso_U_22
_atom_site_aniso_U_33
_atom_site_aniso_U_23
_atom_site_aniso_U_13
_atom_site_aniso_U_12
O3 0.0454(7) 0.0463(6) 0.0550(6) -0.0042(5) 0.0050(5) 0.0033(5)
O1 0.0660(10) 0.0644(9) 0.1034(11) 0.0013(7) -0.0011(8) -0.0138(7)
O2 0.0507(10) 0.0917(11) 0.1630(16) -0.0121(10) -0.0257(9) 0.0125(8)
N2 0.0658(12) 0.0514(9) 0.1244(15) -0.0116(9) -0.0016(10) 0.0079(8)
N1 0.0493(10) 0.0651(10) 0.0728(10) 0.0017(8) 0.0023(7) -0.0013(8)
C15 0.0532(11) 0.0511(9) 0.0522(9) -0.0032(7) 0.0098(8) 0.0008(8)
C14 0.0539(12) 0.0639(11) 0.0587(10) -0.0094(8) 0.0126(8) -0.0126(9)
C13 0.0455(11) 0.0881(13) 0.0542(10) -0.0047(9) 0.0037(8) -0.0080(10)
C12 0.0525(12) 0.0750(12) 0.0642(10) 0.0087(9) -0.0036(9) 0.0061(10)
C11 0.0539(12) 0.0566(10) 0.0617(10) 0.0066(8) -0.0015(8) -0.0013(8)
C10 0.0438(10) 0.0520(9) 0.0428(8) -0.0003(6) 0.0063(7) 0.0001(7)
C7 0.0459(10) 0.0480(9) 0.0440(8) 0.0035(6) 0.0081(7) 0.0053(7)
C8 0.0444(10) 0.0431(8) 0.0514(9) 0.0020(6) 0.0038(7) 0.0035(7)
C5 0.0430(9) 0.0448(8) 0.0447(8) 0.0035(6) 0.0067(7) 0.0034(7)
C4 0.0437(10) 0.0485(9) 0.0437(8) 0.0004(6) 0.0076(7) 0.0026(7)
C3 0.0514(11) 0.0469(9) 0.0571(9) -0.0018(7) 0.0115(8) 0.0079(8)
C2 0.0439(10) 0.0595(10) 0.0573(9) 0.0038(7) 0.0093(8) 0.0098(8)
C1 0.0424(10) 0.0540(10) 0.0498(9) 0.0030(7) 0.0063(7) -0.0010(7)
C6 0.0488(10) 0.0446(8) 0.0533(9) 0.0020(7) 0.0057(7) 0.0012(7)
C9 0.0441(10) 0.0490(10) 0.0717(11) -0.0024(8) -0.0005(8) 0.0011(8)

loop_
_atom_type_symbol
_atom_type_description
_atom_type_scat_dispersion_real
_atom_type_scat_dispersion_imag
_atom_type_scat_source
C C 0.0033 0.0016 'International Tables Vol C Tables 4.2.6.8 and 6.1.1.4'
H H 0.0000 0.0000 'International Tables Vol C Tables 4.2.6.8 and 6.1.1.4'
N N 0.0061 0.0033 'International Tables Vol C Tables 4.2.6.8 and 6.1.1.4'
O O 0.0106 0.0060 'International Tables Vol C Tables 4.2.6.8 and 6.1.1.4'

loop_
_geom_angle_atom_site_label_1
_geom_angle_atom_site_label_2
_geom_angle_atom_site_label_3
_geom_angle
C4 O3 C7 107.30(11)
O2 N1 O1 122.72(16)
O2 N1 C1 119.03(15)
O1 N1 C1 118.24(14)
C14 C15 C10 120.06(15)
C14 C15 H15 120.0
C10 C15 H15 120.0
C13 C14 C15 120.44(16)
C13 C14 H14 119.8
C15 C14 H14 119.8
C14 C13 C12 119.80(17)
C14 C13 H13 120.1
C12 C13 H13 120.1
C11 C12 C13 120.38(16)
C11 C12 H12 119.8
C13 C12 H12 119.8
C12 C11 C10 120.36(16)
C12 C11 H11 119.8
C10 C11 H11 119.8
C11 C10 C15 118.97(15)
C11 C10 C7 120.49(14)
C15 C10 C7 120.53(14)
C8 C7 O3 109.91(14)
C8 C7 C10 134.17(14)
O3 C7 C10 115.92(13)
C7 C8 C9 126.94(15)
C7 C8 C5 107.38(13)
C9 C8 C5 125.66(14)
C6 C5 C4 119.30(14)
C6 C5 C8 135.59(14)
C4 C5 C8 105.09(13)
O3 C4 C3 125.66(14)
O3 C4 C5 110.32(13)
C3 C4 C5 124.02(15)
C4 C3 C2 116.54(15)
C4 C3 H3 121.7
C2 C3 H3 121.7
C3 C2 C1 119.88(15)
C3 C2 H2 120.1
C1 C2 H2 120.1
C6 C1 C2 123.74(15)
C6 C1 N1 118.08(14)
C2 C1 N1 118.18(15)
C1 C6 C5 116.52(14)
C1 C6 H6 121.7
C5 C6 H6 121.7
N2 C9 C8 177.59(19)

loop_
_geom_bond_atom_site_label_1
_geom_bond_atom_site_label_2
_geom_bond_distance
O3 C4 1.3719(18)
O3 C7 1.3743(17)
O1 N1 1.2220(18)
O2 N1 1.2135(19)
N2 C9 1.136(2)
N1 C1 1.465(2)
C15 C14 1.380(2)
C15 C10 1.391(2)
C15 H15 0.9300
C14 C13 1.375(2)
C14 H14 0.9300
C13 C12 1.379(2)
C13 H13 0.9300
C12 C11 1.372(2)
C12 H12 0.9300
C11 C10 1.392(2)
C11 H11 0.9300
C10 C7 1.452(2)
C7 C8 1.368(2)
C8 C9 1.424(2)
C8 C5 1.441(2)
C5 C6 1.385(2)
C5 C4 1.391(2)
C4 C3 1.374(2)
C3 C2 1.377(2)
C3 H3 0.9300
C2 C1 1.387(2)
C2 H2 0.9300
C1 C6 1.378(2)
C6 H6 0.9300
